data_7044084
loop_
_publ_author_name
'Colina-Vegas, Legna'
'Luna, Liany'
'Plutin, Ana'
'Castellano, Eduardo'
'Cominetti, Marcia Regina'
'Batista, Alzir A.'

_publ_section_title
;
 Ru(II)-arene acylthioureas complexes: DNA/HSA-binding, anti-migration and
 cell death in a triple negative breast tumor cell line
;
_journal_name_full 'Dalton Trans.'
_journal_paper_doi 10.1039/C7DT01801K
_journal_year 2017
_chemical_formula_moiety 'C23 H26 Cl2 N2 O2 Ru S'
_chemical_formula_sum 'C23 H26 Cl2 N2 O2 Ru S'
_chemical_formula_weight 566.49
_space_group_crystal_system triclinic
_space_group_IT_number 2
_space_group_name_Hall '-P 1'
_space_group_name_H-M_alt 'P -1'
_symmetry_space_group_name_Hall '-P 1'
_symmetry_space_group_name_H-M 'P -1'
_atom_sites_solution_hydrogens mixed
_audit_creation_method SHELXL-2014/6
_audit_update_record
;
2017-08-30 deposited with the CCDC.
2017-09-01 downloaded from the CCDC.
;
_cell_angle_alpha 82.8800(10)
_cell_angle_beta 86.4730(10)
_cell_angle_gamma 77.7850(10)
_cell_formula_units_Z 2
_cell_length_a 9.8652(2)
_cell_length_b 10.1852(2)
_cell_length_c 12.2154(3)
_cell_measurement_reflns_used 19305
_cell_measurement_temperature 296(2)
_cell_measurement_theta_max 25.999
_cell_measurement_theta_min 1.681
_cell_volume 1189.57(4)
_computing_cell_refinement 'APEX2 v2014.5-0 (Bruker AXS)'
_computing_data_collection 'APEX2 v2014.5-0 (Bruker AXS)'
_computing_data_reduction 'SAINT V8.34A (Bruker AXS Inc., 2013)'
_computing_publication_material 'WinGX publication routines (Farrugia, 2012)'
_computing_structure_refinement 'SHELXL-2014/6 (Sheldrick, 2014)'
_computing_structure_solution 'SHELXT-2014 (Sheldrick, 2014)'
_diffrn_ambient_temperature 296(2)
_diffrn_measured_fraction_theta_full 1.000
_diffrn_measured_fraction_theta_max 0.999
_diffrn_measurement_device_type 'Bruker APEX-II CCD'
_diffrn_measurement_method '\f and \w scans'
_diffrn_radiation_type MoK\a
_diffrn_radiation_wavelength 0.71073
_diffrn_reflns_av_R_equivalents 0.1917
_diffrn_reflns_av_unetI/netI 0.0971
_diffrn_reflns_Laue_measured_fraction_full 1.000
_diffrn_reflns_Laue_measured_fraction_max 0.999
_diffrn_reflns_limit_h_max 12
_diffrn_reflns_limit_h_min -12
_diffrn_reflns_limit_k_max 12
_diffrn_reflns_limit_k_min -12
_diffrn_reflns_limit_l_max 14
_diffrn_reflns_limit_l_min -15
_diffrn_reflns_number 19305
_diffrn_reflns_point_group_measured_fraction_full 1.000
_diffrn_reflns_point_group_measured_fraction_max 0.999
_diffrn_reflns_theta_full 25.242
_diffrn_reflns_theta_max 25.999
_diffrn_reflns_theta_min 1.681
_exptl_absorpt_coefficient_mu 0.994
_exptl_absorpt_correction_T_max 1.6139
_exptl_absorpt_correction_T_min 0.9106
_exptl_absorpt_correction_type multi-scan
_exptl_absorpt_process_details
;
[c.f. r.h. blessing, acta cryst. (1995), a51, 33-38]
;
_exptl_crystal_colour red
_exptl_crystal_density_diffrn 1.582
_exptl_crystal_description fragment
_exptl_crystal_F_000 576
_exptl_crystal_size_max 0.233
_exptl_crystal_size_mid 0.222
_exptl_crystal_size_min 0.142
_refine_diff_density_max 0.863
_refine_diff_density_min -1.891
_refine_diff_density_rms 0.244
_refine_ls_extinction_coef 0.0058(11)
_refine_ls_extinction_expression Fc^*^=kFc[1+0.001xFc^2^\l^3^/sin(2\q)]^-1/4^
_refine_ls_extinction_method SHELXL
_refine_ls_goodness_of_fit_ref 1.013
_refine_ls_hydrogen_treatment constr
_refine_ls_matrix_type full
_refine_ls_number_parameters 284
_refine_ls_number_reflns 4671
_refine_ls_number_restraints 0
_refine_ls_restrained_S_all 1.013
_refine_ls_R_factor_all 0.0554
_refine_ls_R_factor_gt 0.0436
_refine_ls_shift/su_max 0.002
_refine_ls_shift/su_mean 0.000
_refine_ls_structure_factor_coef Fsqd
_refine_ls_weighting_details 'w=1/[\s^2^(Fo^2^)+(0.0571P)^2^+0.2937P] where P=(Fo^2^+2Fc^2^)/3'
_refine_ls_weighting_scheme calc
_refine_ls_wR_factor_gt 0.1054
_refine_ls_wR_factor_ref 0.1109
_reflns_Friedel_coverage 0.000
_reflns_number_gt 4356
_reflns_number_total 4671
_reflns_threshold_expression 'I > 2\s(I)'
_cod_data_source_file c7dt01801k2.cif
_cod_data_source_block shelx
_cod_database_code 7044084
_shelx_space_group_comment
;
The symmetry employed for this shelxl refinement is uniquely defined
by the following loop, which should always be used as a source of
symmetry information in preference to the above space-group names.
They are only intended as comments.
;
_shelxl_version_number 2014/6

loop_
_space_group_symop_operation_xyz
'x, y, z'
'-x, -y, -z'

loop_
_atom_site_label
_atom_site_type_symbol
_atom_site_fract_x
_atom_site_fract_y
_atom_site_fract_z
_atom_site_U_iso_or_equiv
_atom_site_adp_type
_atom_site_occupancy
_atom_site_site_symmetry_order
_atom_site_calc_flag
_atom_site_refinement_flags_posn
_atom_site_refinement_flags_adp
Ru Ru 0.75798(2) 0.33092(2) 0.45669(2) 0.02492(12) Uani 1 1 d . .
Cl1 Cl 0.58954(7) 0.30033(6) 0.33064(6) 0.03473(18) Uani 1 1 d . .
Cl2 Cl 0.74372(7) 0.56194(6) 0.36939(6) 0.03612(18) Uani 1 1 d . .
S S 0.93464(7) 0.24070(7) 0.32453(5) 0.03325(18) Uani 1 1 d . .
O1 O 0.8445(3) 0.4303(2) -0.02831(19) 0.0648(7) Uani 1 1 d . .
O2 O 1.0314(3) -0.1442(2) 0.1422(2) 0.0586(7) Uani 1 1 d . .
N1 N 0.8129(3) 0.4149(2) 0.1588(2) 0.0378(5) Uani 1 1 d . .
H1 H 0.7721 0.4590 0.2114 0.045 Uiso 1 1 d R U
N2 N 0.9671(3) 0.2260(2) 0.1104(2) 0.0408(6) Uani 1 1 d . .
H2 H 0.9571 0.2631 0.0435 0.049 Uiso 1 1 d R U
C1 C 0.7792(4) 0.4720(3) 0.0522(3) 0.0438(7) Uani 1 1 d . .
C1' C 0.6540(3) 0.0422(3) 0.5539(2) 0.0366(6) Uani 1 1 d . .
H1' H 0.5693 0.0754 0.5124 0.044 Uiso 1 1 calc R U
C2 C 0.6600(4) 0.5887(3) 0.0435(2) 0.0437(7) Uani 1 1 d . .
C2' C 0.7518(4) -0.0562(3) 0.4873(3) 0.0562(9) Uani 1 1 d . .
H2'1 H 0.7065 -0.1266 0.4730 0.084 Uiso 1 1 calc R U
H2'2 H 0.8336 -0.0950 0.5281 0.084 Uiso 1 1 calc R U
H2'3 H 0.7773 -0.0093 0.4186 0.084 Uiso 1 1 calc R U
C3 C 0.5523(4) 0.6019(3) 0.1214(3) 0.0520(8) Uani 1 1 d . .
H3 H 0.5543 0.5382 0.1832 0.062 Uiso 1 1 calc R U
C3' C 0.6127(5) -0.0258(4) 0.6658(3) 0.0668(11) Uani 1 1 d . .
H3'1 H 0.5511 0.0397 0.7055 0.100 Uiso 1 1 calc R U
H3'2 H 0.6943 -0.0626 0.7074 0.100 Uiso 1 1 calc R U
H3'3 H 0.5669 -0.0972 0.6550 0.100 Uiso 1 1 calc R U
C4 C 0.4400(5) 0.7112(4) 0.1073(3) 0.0704(12) Uani 1 1 d . .
H4 H 0.3672 0.7209 0.1598 0.085 Uiso 1 1 calc R U
C4' C 0.7105(3) 0.1642(2) 0.5739(2) 0.0303(5) Uani 1 1 d . .
C5 C 0.4377(6) 0.8029(5) 0.0169(4) 0.0875(16) Uani 1 1 d . .
H5 H 0.3633 0.8762 0.0080 0.105 Uiso 1 1 calc R U
C5' C 0.8531(3) 0.1643(3) 0.5747(2) 0.0296(5) Uani 1 1 d . .
H5' H 0.9176 0.0860 0.5629 0.036 Uiso 1 1 calc R U
C6 C 0.5416(6) 0.7898(5) -0.0603(4) 0.0979(19) Uani 1 1 d . .
H6 H 0.5370 0.8532 -0.1224 0.117 Uiso 1 1 calc R U
C6' C 0.9007(3) 0.2829(3) 0.5934(2) 0.0335(6) Uani 1 1 d . .
H6' H 0.9953 0.2813 0.5926 0.040 Uiso 1 1 calc R U
C7 C 0.6553(5) 0.6831(4) -0.0488(3) 0.0732(12) Uani 1 1 d . .
H7 H 0.7271 0.6750 -0.1021 0.088 Uiso 1 1 calc R U
C7' C 0.8052(3) 0.4013(3) 0.6127(2) 0.0378(6) Uani 1 1 d . .
C8 C 0.9032(3) 0.2963(3) 0.1895(2) 0.0326(6) Uani 1 1 d . .
C8' C 0.6606(3) 0.4020(3) 0.6103(2) 0.0391(6) Uani 1 1 d . .
H8' H 0.5961 0.4804 0.6217 0.047 Uiso 1 1 calc R U
C9 C 1.0519(3) 0.0905(3) 0.1282(3) 0.0441(7) Uani 1 1 d . .
H9A H 1.1094 0.0841 0.1911 0.053 Uiso 1 1 calc R U
H9B H 1.1128 0.0729 0.0639 0.053 Uiso 1 1 calc R U
C9' C 0.6148(3) 0.2867(3) 0.5911(2) 0.0348(6) Uani 1 1 d . .
H9' H 0.5201 0.2898 0.5896 0.042 Uiso 1 1 calc R U
C10 C 0.9641(4) -0.0133(3) 0.1486(2) 0.0437(7) Uani 1 1 d . .
C10' C 0.8516(4) 0.5276(3) 0.6316(3) 0.0575(9) Uani 1 1 d . .
H10A H 0.7961 0.6042 0.5900 0.086 Uiso 1 1 calc R U
H10B H 0.9473 0.5205 0.6082 0.086 Uiso 1 1 calc R U
H10C H 0.8410 0.5390 0.7087 0.086 Uiso 1 1 calc R U
C11 C 0.8299(4) -0.0090(3) 0.1733(3) 0.0541(8) Uani 1 1 d . .
H11 H 0.7616 0.0676 0.1822 0.065 Uiso 1 1 calc R U
C12 C 0.8117(5) -0.1466(4) 0.1836(3) 0.0662(11) Uani 1 1 d . .
H12 H 0.7290 -0.1761 0.2000 0.079 Uiso 1 1 calc R U
C13 C 0.9341(5) -0.2223(3) 0.1653(3) 0.0666(12) Uani 1 1 d . .
H13 H 0.9522 -0.3160 0.1677 0.080 Uiso 1 1 calc R U

loop_
_atom_site_aniso_label
_atom_site_aniso_U_11
_atom_site_aniso_U_22
_atom_site_aniso_U_33
_atom_site_aniso_U_23
_atom_site_aniso_U_13
_atom_site_aniso_U_12
Ru 0.02582(16) 0.02814(16) 0.02193(17) -0.00730(10) -0.00010(10) -0.00571(10)
Cl1 0.0365(4) 0.0385(3) 0.0321(4) -0.0043(3) -0.0088(3) -0.0117(3)
Cl2 0.0458(4) 0.0290(3) 0.0335(4) -0.0075(3) 0.0034(3) -0.0067(3)
S 0.0343(3) 0.0392(3) 0.0244(4) -0.0107(3) -0.0012(3) 0.0008(3)
O1 0.089(2) 0.0641(14) 0.0278(12) -0.0046(11) 0.0082(12) 0.0115(13)
O2 0.0813(18) 0.0432(11) 0.0410(13) -0.0094(10) 0.0023(12) 0.0120(12)
N1 0.0493(14) 0.0348(11) 0.0270(12) -0.0087(9) 0.0022(10) -0.0016(10)
N2 0.0518(15) 0.0435(12) 0.0250(12) -0.0103(10) 0.0034(11) -0.0028(11)
C1 0.0576(19) 0.0435(15) 0.0296(15) -0.0062(12) 0.0040(14) -0.0094(14)
C1' 0.0378(14) 0.0406(13) 0.0350(16) 0.0019(12) -0.0112(12) -0.0170(11)
C2 0.0601(19) 0.0421(15) 0.0271(15) -0.0015(12) -0.0021(13) -0.0074(13)
C2' 0.063(2) 0.0417(16) 0.070(3) -0.0165(16) -0.0088(19) -0.0162(15)
C3 0.0528(19) 0.0583(18) 0.0366(17) 0.0065(14) -0.0035(14) 0.0006(15)
C3' 0.086(3) 0.081(2) 0.045(2) 0.0152(18) -0.0108(19) -0.054(2)
C4 0.063(2) 0.088(3) 0.044(2) -0.0001(19) -0.0043(18) 0.017(2)
C4' 0.0307(12) 0.0364(13) 0.0243(13) -0.0003(10) -0.0035(10) -0.0088(10)
C5 0.098(4) 0.085(3) 0.052(2) 0.013(2) -0.003(2) 0.032(3)
C5' 0.0273(12) 0.0360(12) 0.0240(13) -0.0030(10) -0.0050(10) -0.0024(10)
C6 0.122(4) 0.083(3) 0.056(3) 0.033(2) 0.007(3) 0.025(3)
C6' 0.0314(13) 0.0486(15) 0.0234(13) -0.0089(11) -0.0060(10) -0.0110(11)
C7 0.092(3) 0.071(2) 0.039(2) 0.0140(17) 0.008(2) 0.008(2)
C7' 0.0501(17) 0.0432(14) 0.0250(14) -0.0142(11) 0.0000(12) -0.0150(13)
C8 0.0361(14) 0.0365(13) 0.0266(13) -0.0096(11) 0.0041(11) -0.0086(11)
C8' 0.0468(17) 0.0422(14) 0.0267(14) -0.0140(12) 0.0095(12) -0.0028(12)
C9 0.0440(16) 0.0505(16) 0.0335(16) -0.0178(13) 0.0018(13) 0.0065(13)
C9' 0.0270(12) 0.0467(14) 0.0279(14) -0.0014(11) 0.0038(10) -0.0047(11)
C10 0.061(2) 0.0397(14) 0.0255(14) -0.0116(12) -0.0056(13) 0.0059(13)
C10' 0.079(3) 0.0525(18) 0.050(2) -0.0232(16) -0.0068(18) -0.0238(17)
C11 0.060(2) 0.0505(18) 0.052(2) -0.0161(16) -0.0048(17) -0.0055(16)
C12 0.091(3) 0.062(2) 0.053(2) -0.0159(18) 0.005(2) -0.028(2)
C13 0.117(4) 0.0411(17) 0.041(2) -0.0039(14) 0.005(2) -0.016(2)

loop_
_atom_type_symbol
_atom_type_description
_atom_type_scat_dispersion_real
_atom_type_scat_dispersion_imag
_atom_type_scat_source
C C 0.0033 0.0016 'International Tables Vol C Tables 4.2.6.8 and 6.1.1.4'
H H 0.0000 0.0000 'International Tables Vol C Tables 4.2.6.8 and 6.1.1.4'
Cl Cl 0.1484 0.1585 'International Tables Vol C Tables 4.2.6.8 and 6.1.1.4'
N N 0.0061 0.0033 'International Tables Vol C Tables 4.2.6.8 and 6.1.1.4'
O O 0.0106 0.0060 'International Tables Vol C Tables 4.2.6.8 and 6.1.1.4'
Ru Ru -1.2594 0.8363 'International Tables Vol C Tables 4.2.6.8 and 6.1.1.4'
S S 0.1246 0.1234 'International Tables Vol C Tables 4.2.6.8 and 6.1.1.4'

loop_
_geom_angle_atom_site_label_1
_geom_angle_atom_site_label_2
_geom_angle_atom_site_label_3
_geom_angle
C9' Ru C5' 67.97(10)
C9' Ru C8' 37.33(11)
C5' Ru C8' 80.05(11)
C9' Ru C6' 80.42(10)
C5' Ru C6' 38.32(10)
C8' Ru C6' 67.41(11)
C9' Ru C4' 38.21(10)
C5' Ru C4' 37.63(9)
C8' Ru C4' 68.28(10)
C6' Ru C4' 68.76(10)
C9' Ru C7' 67.92(11)
C5' Ru C7' 67.88(10)
C8' Ru C7' 37.70(12)
C6' Ru C7' 36.94(11)
C4' Ru C7' 80.96(10)
C9' Ru S 146.66(7)
C5' Ru S 86.76(7)
C8' Ru S 160.34(9)
C6' Ru S 93.25(7)
C4' Ru S 109.02(7)
C7' Ru S 123.33(8)
C9' Ru Cl1 87.84(8)
C5' Ru Cl1 120.60(7)
C8' Ru Cl1 112.39(9)
C6' Ru Cl1 158.74(7)
C4' Ru Cl1 91.09(7)
C7' Ru Cl1 149.78(8)
S Ru Cl1 86.85(2)
C9' Ru Cl2 120.52(7)
C5' Ru Cl2 149.62(7)
C8' Ru Cl2 91.77(8)
C6' Ru Cl2 111.61(7)
C4' Ru Cl2 158.63(8)
C7' Ru Cl2 87.75(7)
S Ru Cl2 92.34(2)
Cl1 Ru Cl2 89.62(2)
C8 S Ru 115.97(10)
C13 O2 C10 106.7(3)
C8 N1 C1 127.3(2)
C8 N1 H1 116.3
C1 N1 H1 116.3
C8 N2 C9 124.9(2)
C8 N2 H2 117.5
C9 N2 H2 117.7
O1 C1 N1 122.0(3)
O1 C1 C2 122.4(3)
N1 C1 C2 115.5(3)
C2' C1' C4' 114.2(2)
C2' C1' C3' 112.0(3)
C4' C1' C3' 107.9(3)
C2' C1' H1' 107.5
C4' C1' H1' 107.5
C3' C1' H1' 107.5
C3 C2 C7 119.8(3)
C3 C2 C1 122.1(3)
C7 C2 C1 118.1(3)
C1' C2' H2'1 109.5
C1' C2' H2'2 109.5
H2'1 C2' H2'2 109.5
C1' C2' H2'3 109.5
H2'1 C2' H2'3 109.5
H2'2 C2' H2'3 109.5
C2 C3 C4 119.8(3)
C2 C3 H3 120.1
C4 C3 H3 120.1
C1' C3' H3'1 109.5
C1' C3' H3'2 109.5
H3'1 C3' H3'2 109.5
C1' C3' H3'3 109.5
H3'1 C3' H3'3 109.5
H3'2 C3' H3'3 109.5
C5 C4 C3 119.6(4)
C5 C4 H4 120.2
C3 C4 H4 120.2
C5' C4' C9' 117.7(2)
C5' C4' C1' 123.6(2)
C9' C4' C1' 118.7(2)
C5' C4' Ru 70.47(14)
C9' C4' Ru 69.95(13)
C1' C4' Ru 129.95(19)
C6 C5 C4 121.0(4)
C6 C5 H5 119.5
C4 C5 H5 119.5
C4' C5' C6' 121.2(2)
C4' C5' Ru 71.89(14)
C6' C5' Ru 71.53(14)
C4' C5' H5' 119.4
C6' C5' H5' 119.4
Ru C5' H5' 129.7
C5 C6 C7 121.0(4)
C5 C6 H6 119.5
C7 C6 H6 119.5
C7' C6' C5' 120.2(2)
C7' C6' Ru 72.84(16)
C5' C6' Ru 70.15(14)
C7' C6' H6' 119.9
C5' C6' H6' 119.9
Ru C6' H6' 129.6
C2 C7 C6 118.8(4)
C2 C7 H7 120.6
C6 C7 H7 120.6
C6' C7' C8' 118.6(2)
C6' C7' C10' 121.6(3)
C8' C7' C10' 119.8(3)
C6' C7' Ru 70.22(15)
C8' C7' Ru 69.75(16)
C10' C7' Ru 130.2(2)
N2 C8 N1 117.7(2)
N2 C8 S 120.7(2)
N1 C8 S 121.6(2)
C9' C8' C7' 120.9(3)
C9' C8' Ru 70.50(16)
C7' C8' Ru 72.55(16)
C9' C8' H8' 119.5
C7' C8' H8' 119.5
Ru C8' H8' 130.0
N2 C9 C10 111.2(3)
N2 C9 H9A 109.4
C10 C9 H9A 109.4
N2 C9 H9B 109.4
C10 C9 H9B 109.4
H9A C9 H9B 108.0
C8' C9' C4' 121.3(3)
C8' C9' Ru 72.18(16)
C4' C9' Ru 71.84(14)
C8' C9' H9' 119.4
C4' C9' H9' 119.4
Ru C9' H9' 129.0
C11 C10 O2 109.7(3)
C11 C10 C9 134.4(3)
O2 C10 C9 116.0(3)
C7' C10' H10A 109.5
C7' C10' H10B 109.5
H10A C10' H10B 109.5
C7' C10' H10C 109.5
H10A C10' H10C 109.5
H10B C10' H10C 109.5
C10 C11 C12 106.3(3)
C10 C11 H11 126.8
C12 C11 H11 126.8
C13 C12 C11 106.8(4)
C13 C12 H12 126.6
C11 C12 H12 126.6
C12 C13 O2 110.5(3)
C12 C13 H13 124.8
O2 C13 H13 124.8

loop_
_geom_bond_atom_site_label_1
_geom_bond_atom_site_label_2
_geom_bond_distance
Ru C9' 2.167(2)
Ru C5' 2.173(2)
Ru C8' 2.188(3)
Ru C6' 2.192(3)
Ru C4' 2.192(2)
Ru C7' 2.225(3)
Ru S 2.4149(7)
Ru Cl1 2.4253(7)
Ru Cl2 2.4392(6)
S C8 1.701(3)
O1 C1 1.213(4)
O2 C13 1.367(5)
O2 C10 1.368(4)
N1 C8 1.366(4)
N1 C1 1.389(4)
N1 H1 0.8601
N2 C8 1.323(4)
N2 C9 1.454(4)
N2 H2 0.8590
C1 C2 1.483(4)
C1' C2' 1.514(5)
C1' C4' 1.516(4)
C1' C3' 1.527(4)
C1' H1' 0.9800
C2 C3 1.378(5)
C2 C7 1.384(4)
C2' H2'1 0.9600
C2' H2'2 0.9600
C2' H2'3 0.9600
C3 C4 1.396(5)
C3 H3 0.9300
C3' H3'1 0.9600
C3' H3'2 0.9600
C3' H3'3 0.9600
C4 C5 1.353(6)
C4 H4 0.9300
C4' C5' 1.408(4)
C4' C9' 1.427(4)
C5 C6 1.346(7)
C5 H5 0.9300
C5' C6' 1.433(4)
C5' H5' 0.9300
C6 C7 1.388(6)
C6 H6 0.9300
C6' C7' 1.400(4)
C6' H6' 0.9300
C7 H7 0.9300
C7' C8' 1.426(4)
C7' C10' 1.501(4)
C8' C9' 1.394(4)
C8' H8' 0.9300
C9 C10 1.492(5)
C9 H9A 0.9700
C9 H9B 0.9700
C9' H9' 0.9300
C10 C11 1.332(5)
C10' H10A 0.9600
C10' H10B 0.9600
C10' H10C 0.9600
C11 C12 1.440(5)
C11 H11 0.9300
C12 C13 1.310(6)
C12 H12 0.9300
C13 H13 0.9300

loop_
_geom_torsion_atom_site_label_1
_geom_torsion_atom_site_label_2
_geom_torsion_atom_site_label_3
_geom_torsion_atom_site_label_4
_geom_torsion
C8 N1 C1 O1 -11.4(5)
C8 N1 C1 C2 169.7(3)
O1 C1 C2 C3 151.6(4)
N1 C1 C2 C3 -29.5(5)
O1 C1 C2 C7 -25.3(5)
N1 C1 C2 C7 153.5(4)
C7 C2 C3 C4 -0.8(6)
C1 C2 C3 C4 -177.6(4)
C2 C3 C4 C5 0.3(7)
C2' C1' C4' C5' -25.6(4)
C3' C1' C4' C5' 99.6(3)
C2' C1' C4' C9' 153.4(3)
C3' C1' C4' C9' -81.4(3)
C2' C1' C4' Ru 66.3(3)
C3' C1' C4' Ru -168.5(3)
C3 C4 C5 C6 0.6(9)
C9' C4' C5' C6' 0.6(4)
C1' C4' C5' C6' 179.6(2)
Ru C4' C5' C6' 54.0(2)
C9' C4' C5' Ru -53.4(2)
C1' C4' C5' Ru 125.6(3)
C4 C5 C6 C7 -1.1(10)
C4' C5' C6' C7' 0.8(4)
Ru C5' C6' C7' 55.0(2)
C4' C5' C6' Ru -54.2(2)
C3 C2 C7 C6 0.3(7)
C1 C2 C7 C6 177.3(5)
C5 C6 C7 C2 0.6(9)
C5' C6' C7' C8' -1.7(4)
Ru C6' C7' C8' 52.0(2)
C5' C6' C7' C10' -179.5(3)
Ru C6' C7' C10' -125.7(3)
C5' C6' C7' Ru -53.7(2)
C9 N2 C8 N1 -171.6(3)
C9 N2 C8 S 9.0(4)
C1 N1 C8 N2 -0.1(5)
C1 N1 C8 S 179.3(2)
Ru S C8 N2 -158.9(2)
Ru S C8 N1 21.8(3)
C6' C7' C8' C9' 1.1(4)
C10' C7' C8' C9' 178.9(3)
Ru C7' C8' C9' 53.4(2)
C6' C7' C8' Ru -52.2(2)
C10' C7' C8' Ru 125.5(3)
C8 N2 C9 C10 79.2(4)
C7' C8' C9' C4' 0.3(4)
Ru C8' C9' C4' 54.7(2)
C7' C8' C9' Ru -54.3(2)
C5' C4' C9' C8' -1.2(4)
C1' C4' C9' C8' 179.8(3)
Ru C4' C9' C8' -54.8(2)
C5' C4' C9' Ru 53.6(2)
C1' C4' C9' Ru -125.4(2)
C13 O2 C10 C11 -0.8(4)
C13 O2 C10 C9 178.9(3)
N2 C9 C10 C11 -14.4(5)
N2 C9 C10 O2 166.1(3)
O2 C10 C11 C12 0.3(4)
C9 C10 C11 C12 -179.3(3)
C10 C11 C12 C13 0.4(4)
C11 C12 C13 O2 -0.9(5)
C10 O2 C13 C12 1.0(4)
